data_7216575
loop_
_publ_author_name
'Sharma, Sanjeev'
'Ramanan, Arunachalam'
'Zavalij, Peter Y.'
'Whittingham, M. Stanley'

_publ_section_title
;
 The first example of a novel one-dimensional cyclic tetrameric
 metavanadate: [PPh4]2V4O11
;
_journal_issue 100
_journal_name_full CrystEngComm
_journal_page_first 601
_journal_paper_doi 10.1039/b209979a
_journal_volume 4
_journal_year 2002
_chemical_formula_sum 'C64 H88 As2 N4 O36 V10'
_chemical_formula_weight 2148.62
_chemical_name_systematic
;
?
;
_space_group_IT_number 2
_symmetry_cell_setting triclinic
_symmetry_space_group_name_Hall '-P 1'
_symmetry_space_group_name_H-M 'P -1'
_atom_sites_solution_hydrogens geom
_atom_sites_solution_primary direct
_atom_sites_solution_secondary difmap
_audit_creation_method 'SHELXL-97 and ZCIF by Peter Y. Zavalij'
_cell_angle_alpha 97.6210(10)
_cell_angle_beta 90.2560(10)
_cell_angle_gamma 111.4170(10)
_cell_formula_units_Z 1
_cell_length_a 10.4005(4)
_cell_length_b 11.8621(5)
_cell_length_c 17.3981(7)
_cell_measurement_reflns_used 6792
_cell_measurement_temperature 297(2)
_cell_measurement_theta_max 62.251
_cell_measurement_theta_min 4.713
_cell_volume 1977.31(14)
_computing_cell_refinement 'SAINT (Bruker, 1999)'
_computing_data_collection 'SMART (Bruker, 1999)'
_computing_data_reduction SAINT
_computing_molecular_graphics 'ORTEP-3 (Farrugia,1997), ATOMS (Dowty,1999)'
_computing_publication_material SHELXL-97
_computing_structure_refinement 'SHELXL-97 (Sheldrick, 1997)'
_computing_structure_solution 'SHELXS-97 (Sheldrick, 1990)'
_diffrn_ambient_temperature 297(2)
_diffrn_measured_fraction_theta_full 0.993
_diffrn_measured_fraction_theta_max 0.993
_diffrn_measurement_device_type 'Bruker SmartApex CCD area detector'
_diffrn_measurement_method '\w scans'
_diffrn_radiation_monochromator graphite
_diffrn_radiation_source 'fine-focus sealed tube'
_diffrn_radiation_type MoK\a
_diffrn_radiation_wavelength 0.71073
_diffrn_reflns_av_R_equivalents 0.0278
_diffrn_reflns_av_sigmaI/netI 0.0306
_diffrn_reflns_limit_h_max 14
_diffrn_reflns_limit_h_min -13
_diffrn_reflns_limit_k_max 16
_diffrn_reflns_limit_k_min -16
_diffrn_reflns_limit_l_max 24
_diffrn_reflns_limit_l_min -24
_diffrn_reflns_number 37961
_diffrn_reflns_theta_full 29.57
_diffrn_reflns_theta_max 29.57
_diffrn_reflns_theta_min 1.86
_diffrn_standards_decay_% 0.29
_exptl_absorpt_coefficient_mu 2.047
_exptl_absorpt_correction_T_max 0.7508
_exptl_absorpt_correction_T_min 0.5884
_exptl_absorpt_correction_type multi-scan
_exptl_absorpt_process_details 'SADABS (Sheldrick, 1996)'
_exptl_crystal_colour orange
_exptl_crystal_density_diffrn 1.804
_exptl_crystal_density_method 'not measured'
_exptl_crystal_description prism
_exptl_crystal_F_000 1084
_exptl_crystal_size_max 0.40
_exptl_crystal_size_mid 0.15
_exptl_crystal_size_min 0.14
_refine_diff_density_max 0.778
_refine_diff_density_min -0.330
_refine_diff_density_rms 0.082
_refine_ls_extinction_method none
_refine_ls_goodness_of_fit_ref 1.041
_refine_ls_hydrogen_treatment constr
_refine_ls_matrix_type full
_refine_ls_number_parameters 537
_refine_ls_number_reflns 11028
_refine_ls_number_restraints 8
_refine_ls_restrained_S_all 1.042
_refine_ls_R_factor_all 0.0412
_refine_ls_R_factor_gt 0.0338
_refine_ls_shift/su_max 0.003
_refine_ls_shift/su_mean 0.000
_refine_ls_structure_factor_coef Fsqd
_refine_ls_weighting_details '1/[\s^2^(Fo^2^)+(0.0495P)^2^+0.4733P], P=(Fo^2^+2Fc^2^)/3'
_refine_ls_weighting_scheme calc
_refine_ls_wR_factor_gt 0.0862
_refine_ls_wR_factor_ref 0.0901
_reflns_number_gt 9474
_reflns_number_total 11028
_reflns_threshold_expression >2sigma(I)
_cod_data_source_file b209979a.txt
_cod_data_source_block as1
_cod_depositor_comments
;
The following automatic conversions were performed:

'_symmetry_cell_setting' value 'Triclinic' changed to 'triclinic'
according to
/usr/data/users/saulius/automatic-downloads/retrospective/RSC/lib/dictionaries/cif_core.dic
dictionary named 'cif_core.dic' version 2.4.2 from 2011-04-26.

Automatic conversion script
Id: cif_fix_values 2281 2013-09-26 08:29:07Z andrius 
;
_cod_original_sg_symbol_H-M P-1
_cod_database_code 7216575

loop_
_symmetry_equiv_pos_as_xyz
'x, y, z'
'-x, -y, -z'

loop_
_atom_site_label
_atom_site_type_symbol
_atom_site_fract_x
_atom_site_fract_y
_atom_site_fract_z
_atom_site_U_iso_or_equiv
_atom_site_adp_type
_atom_site_occupancy
_atom_site_symmetry_multiplicity
_atom_site_calc_flag
_atom_site_refinement_flags
V1 V 0.60301(4) 0.48699(3) 0.810984(18) 0.02470(8) Uani 1 1 d .
V2 V 0.81879(3) 0.65268(3) 0.938135(19) 0.02427(7) Uani 1 1 d .
V3 V 0.61490(3) 0.58917(3) 1.067705(17) 0.01943(7) Uani 1 1 d .
V4 V 0.46257(3) 0.31281(3) 1.083184(18) 0.02275(7) Uani 1 1 d .
V5 V 0.66584(3) 0.37577(3) 0.951854(18) 0.02266(7) Uani 1 1 d .
O1 O 0.59690(16) 0.44935(14) 0.71848(8) 0.0338(3) Uani 1 1 d .
O2 O 0.98002(15) 0.73936(14) 0.94239(9) 0.0364(3) Uani 1 1 d .
O3 O 0.78039(14) 0.67613(12) 1.05231(8) 0.0249(3) Uani 1 1 d .
O4 O 0.50450(17) 0.19809(14) 1.09526(9) 0.0361(3) Uani 1 1 d .
O5 O 0.71311(16) 0.26400(14) 0.96559(9) 0.0359(3) Uani 1 1 d .
O6 O 0.77954(14) 0.59184(12) 0.83363(8) 0.0263(3) Uani 1 1 d .
O7 O 0.83189(14) 0.50649(13) 0.95896(8) 0.0256(3) Uani 1 1 d .
O8 O 0.64452(13) 0.43704(12) 1.06510(7) 0.0220(3) Uani 1 1 d .
O9 O 0.53539(13) 0.69961(11) 1.03482(7) 0.0213(3) Uani 1 1 d .
O10 O 0.41072(13) 0.47183(11) 1.05509(7) 0.0193(2) Uani 1 1 d .
O11 O 0.27278(14) 0.24110(12) 1.07074(8) 0.0253(3) Uani 1 1 d .
O12 O 0.46461(14) 0.38634(12) 1.18048(7) 0.0259(3) Uani 1 1 d .
O13 O 0.59728(14) 0.61581(12) 1.16367(7) 0.0249(3) Uani 1 1 d .
O14 O 0.64106(14) 0.35942(12) 0.84873(8) 0.0253(3) Uani 1 1 d .
As1 As 0.78035(2) 0.162666(17) 0.463665(11) 0.02498(6) Uani 1 1 d .
C1 C 0.7566(2) 0.14574(18) 0.57056(11) 0.0273(4) Uani 1 1 d .
C2 C 0.7507(3) 0.2420(2) 0.62382(14) 0.0397(5) Uani 1 1 d .
H2 H 0.7603 0.3164 0.6080 0.048 Uiso 1 1 calc R
C3 C 0.7304(3) 0.2251(3) 0.70065(15) 0.0546(8) Uani 1 1 d .
H3 H 0.7235 0.2878 0.7366 0.065 Uiso 1 1 calc R
C4 C 0.7204(3) 0.1164(3) 0.72411(15) 0.0581(8) Uani 1 1 d .
H4 H 0.7070 0.1062 0.7759 0.070 Uiso 1 1 calc R
C5 C 0.7297(3) 0.0226(3) 0.67207(15) 0.0549(7) Uani 1 1 d .
H5 H 0.7258 -0.0497 0.6890 0.066 Uiso 1 1 calc R
C6 C 0.7450(2) 0.0354(2) 0.59450(13) 0.0380(5) Uani 1 1 d .
H6 H 0.7474 -0.0292 0.5586 0.046 Uiso 1 1 calc R
C7 C 0.7663(2) 0.00802(18) 0.40937(11) 0.0286(4) Uani 1 1 d .
C8 C 0.6391(2) -0.0736(2) 0.37840(13) 0.0370(5) Uani 1 1 d .
H8 H 0.5627 -0.0505 0.3794 0.044 Uiso 1 1 calc R
C9 C 0.6265(3) -0.1905(2) 0.34575(16) 0.0462(6) Uani 1 1 d .
H9 H 0.5411 -0.2462 0.3246 0.055 Uiso 1 1 calc R
C10 C 0.7389(3) -0.2243(2) 0.34440(15) 0.0468(6) Uani 1 1 d .
H10 H 0.7292 -0.3033 0.3230 0.056 Uiso 1 1 calc R
C11 C 0.8660(3) -0.1424(2) 0.37439(16) 0.0489(6) Uani 1 1 d .
H11 H 0.9420 -0.1661 0.3729 0.059 Uiso 1 1 calc R
C12 C 0.8817(3) -0.0246(2) 0.40691(14) 0.0403(5) Uani 1 1 d .
H12 H 0.9679 0.0315 0.4267 0.048 Uiso 1 1 calc R
C13 C 0.6424(2) 0.21201(18) 0.42170(12) 0.0292(4) Uani 1 1 d .
C14 C 0.5557(2) 0.2519(2) 0.46891(14) 0.0383(5) Uani 1 1 d .
H14 H 0.5575 0.2482 0.5219 0.046 Uiso 1 1 calc R
C15 C 0.4663(3) 0.2974(3) 0.43606(18) 0.0510(7) Uani 1 1 d .
H15 H 0.4084 0.3250 0.4673 0.061 Uiso 1 1 calc R
C16 C 0.4630(3) 0.3017(3) 0.35733(17) 0.0520(7) Uani 1 1 d .
H16 H 0.4046 0.3343 0.3359 0.062 Uiso 1 1 calc R
C17 C 0.5454(3) 0.2582(2) 0.31026(16) 0.0480(6) Uani 1 1 d .
H17 H 0.5405 0.2592 0.2570 0.058 Uiso 1 1 calc R
C18 C 0.6355(3) 0.2128(2) 0.34191(13) 0.0387(5) Uani 1 1 d .
H18 H 0.6911 0.1830 0.3101 0.046 Uiso 1 1 calc R
C19 C 0.9596(2) 0.27996(19) 0.45081(13) 0.0317(4) Uani 1 1 d .
C20 C 1.0429(2) 0.3536(2) 0.51425(15) 0.0394(5) Uani 1 1 d .
H20 H 1.0128 0.3467 0.5643 0.047 Uiso 1 1 calc R
C21 C 1.1723(3) 0.4377(2) 0.50208(17) 0.0490(6) Uani 1 1 d .
H21 H 1.2293 0.4878 0.5442 0.059 Uiso 1 1 calc R
C22 C 1.2166(3) 0.4474(2) 0.42739(18) 0.0485(6) Uani 1 1 d .
H22 H 1.3035 0.5038 0.4198 0.058 Uiso 1 1 calc R
C23 C 1.1339(3) 0.3749(3) 0.36481(17) 0.0522(7) Uani 1 1 d .
H23 H 1.1644 0.3824 0.3149 0.063 Uiso 1 1 calc R
C24 C 1.0036(3) 0.2896(3) 0.37576(15) 0.0458(6) Uani 1 1 d .
H24 H 0.9470 0.2398 0.3334 0.055 Uiso 1 1 calc R
O1C O 0.92616(18) 0.60110(18) 0.27436(9) 0.0461(4) Uani 1 1 d .
N1 N 0.9184(2) 0.4864(2) 0.11966(11) 0.0497(6) Uani 1 1 d .
H1N1 H 0.9616 0.4544 0.0833 0.068(10) Uiso 1 1 calc R
H2N1 H 0.8367 0.4802 0.0983 0.058(9) Uiso 1 1 calc R
C25 C 0.9407(3) 0.6684(2) 0.21097(14) 0.0420(5) Uani 1 1 d .
H25A H 0.9986 0.7533 0.2279 0.050 Uiso 1 1 calc R
H25B H 0.8506 0.6655 0.1938 0.050 Uiso 1 1 calc R
C26 C 0.8371(3) 0.4790(3) 0.25059(17) 0.0526(7) Uani 1 1 d .
H26A H 0.7479 0.4777 0.2331 0.063 Uiso 1 1 calc R
H26B H 0.8233 0.4344 0.2946 0.063 Uiso 1 1 calc R
C27 C 0.8936(3) 0.4158(3) 0.18602(17) 0.0542(7) Uani 1 1 d .
H27A H 0.9795 0.4109 0.2041 0.065 Uiso 1 1 calc R
H27B H 0.8281 0.3333 0.1698 0.065 Uiso 1 1 calc R
C28 C 1.0039(3) 0.6173(3) 0.14459(14) 0.0499(7) Uani 1 1 d .
H28A H 1.0100 0.6628 0.1015 0.060 Uiso 1 1 calc R
H28B H 1.0968 0.6254 0.1605 0.060 Uiso 1 1 calc R
O2C O 0.7407(3) 1.0345(2) 0.21385(12) 0.0704(6) Uani 1 1 d .
N2 N 0.7309(2) 0.93828(17) 0.05607(11) 0.0421(5) Uani 1 1 d .
H1N2 H 0.6861 0.8570 0.0540 0.074(10) Uiso 1 1 calc R
H2N2 H 0.7532 0.9535 0.0076 0.077(11) Uiso 1 1 calc R
C29 C 0.8237(4) 0.9658(3) 0.18854(16) 0.0604(8) Uani 1 1 d .
H29A H 0.7742 0.8804 0.1932 0.072 Uiso 1 1 calc R
H29B H 0.9082 0.9950 0.2215 0.072 Uiso 1 1 calc R
C30 C 0.6135(4) 0.9888(4) 0.16765(19) 0.0692(9) Uani 1 1 d .
H30A H 0.5554 1.0331 0.1869 0.083 Uiso 1 1 calc R
H30B H 0.5650 0.9031 0.1722 0.083 Uiso 1 1 calc R
C31 C 0.8588(3) 0.9775(2) 0.10633(15) 0.0478(6) Uani 1 1 d .
H31A H 0.9150 1.0619 0.1022 0.057 Uiso 1 1 calc R
H31B H 0.9119 0.9273 0.0895 0.057 Uiso 1 1 calc R
C32 C 0.6376(3) 1.0020(3) 0.08462(17) 0.0554(7) Uani 1 1 d .
H32A H 0.5503 0.9670 0.0541 0.066 Uiso 1 1 calc R
H32B H 0.6792 1.0880 0.0791 0.066 Uiso 1 1 calc R
O1W O 0.1755(3) 0.1252(3) 0.20728(18) 0.1248(13) Uani 1 1 d D
H1W1 H 0.1879 0.1976 0.2008 0.187 Uiso 1 1 d RD
H2W1 H 0.2223 0.0943 0.1718 0.187 Uiso 1 1 d RD
O2W1 O 0.8368(6) 0.0942(5) 0.9350(2) 0.0555(15) Uani 0.652(15) 1 d PD
O2W2 O 0.7479(15) 0.0358(10) 0.9116(5) 0.068(4) Uani 0.348(15) 1 d PD
H1W2 H 0.7684 0.1146 0.9310 0.102 Uiso 1 1 d RD
H2W2 H 0.8240 0.0379 0.8977 0.102 Uiso 1 1 d RD

loop_
_atom_site_aniso_label
_atom_site_aniso_U_11
_atom_site_aniso_U_22
_atom_site_aniso_U_33
_atom_site_aniso_U_23
_atom_site_aniso_U_13
_atom_site_aniso_U_12
V1 0.02648(17) 0.02861(16) 0.01789(15) 0.00155(12) 0.00400(12) 0.00944(13)
V2 0.01921(16) 0.02773(16) 0.02508(16) 0.00371(13) 0.00343(12) 0.00775(13)
V3 0.01795(15) 0.02299(14) 0.01787(14) 0.00136(11) 0.00003(11) 0.00872(12)
V4 0.02555(17) 0.02495(15) 0.02234(15) 0.00670(12) 0.00345(12) 0.01357(13)
V5 0.02331(16) 0.02604(15) 0.02383(16) 0.00406(12) 0.00535(12) 0.01498(13)
O1 0.0387(9) 0.0379(8) 0.0198(7) 0.0013(6) 0.0046(6) 0.0093(7)
O2 0.0222(7) 0.0410(8) 0.0394(9) 0.0053(7) 0.0029(6) 0.0041(6)
O3 0.0199(7) 0.0292(7) 0.0232(6) 0.0010(5) 0.0006(5) 0.0072(5)
O4 0.0455(9) 0.0364(8) 0.0391(8) 0.0135(7) 0.0083(7) 0.0270(7)
O5 0.0380(9) 0.0382(8) 0.0436(9) 0.0113(7) 0.0092(7) 0.0264(7)
O6 0.0240(7) 0.0307(7) 0.0237(7) 0.0036(5) 0.0064(5) 0.0095(6)
O7 0.0202(7) 0.0341(7) 0.0266(7) 0.0041(6) 0.0034(5) 0.0151(6)
O8 0.0207(6) 0.0275(6) 0.0214(6) 0.0038(5) -0.0001(5) 0.0131(5)
O9 0.0236(7) 0.0204(6) 0.0219(6) 0.0022(5) 0.0030(5) 0.0106(5)
O10 0.0193(6) 0.0226(6) 0.0182(6) 0.0021(5) 0.0015(5) 0.0106(5)
O11 0.0263(7) 0.0242(6) 0.0256(7) 0.0051(5) 0.0052(5) 0.0088(5)
O12 0.0294(7) 0.0309(7) 0.0202(6) 0.0068(5) 0.0013(5) 0.0135(6)
O13 0.0244(7) 0.0304(7) 0.0183(6) 0.0003(5) 0.0007(5) 0.0095(6)
O14 0.0287(7) 0.0276(6) 0.0223(6) 0.0014(5) 0.0068(5) 0.0140(6)
As1 0.02604(11) 0.02586(10) 0.02330(10) 0.00333(7) 0.00112(8) 0.00995(8)
C1 0.0250(10) 0.0332(10) 0.0228(9) 0.0023(8) 0.0011(7) 0.0102(8)
C2 0.0410(13) 0.0475(13) 0.0342(12) -0.0066(10) -0.0050(10) 0.0251(11)
C3 0.0392(14) 0.095(2) 0.0312(12) -0.0160(14) -0.0040(11) 0.0350(15)
C4 0.0370(14) 0.100(2) 0.0258(12) 0.0137(14) 0.0027(10) 0.0109(15)
C5 0.0537(17) 0.0596(17) 0.0396(14) 0.0226(13) -0.0047(12) 0.0019(13)
C6 0.0403(13) 0.0353(11) 0.0343(11) 0.0073(9) -0.0003(10) 0.0086(10)
C7 0.0325(11) 0.0318(10) 0.0231(9) 0.0012(8) 0.0029(8) 0.0149(8)
C8 0.0319(12) 0.0362(11) 0.0398(12) -0.0027(9) 0.0055(10) 0.0115(9)
C9 0.0405(14) 0.0364(12) 0.0505(15) -0.0098(11) 0.0059(11) 0.0064(10)
C10 0.0617(17) 0.0349(12) 0.0450(14) -0.0024(10) 0.0100(12) 0.0219(12)
C11 0.0582(17) 0.0531(15) 0.0482(15) -0.0021(12) 0.0024(13) 0.0386(14)
C12 0.0365(13) 0.0454(13) 0.0412(13) -0.0024(10) -0.0046(10) 0.0206(11)
C13 0.0277(10) 0.0276(9) 0.0328(10) 0.0063(8) 0.0002(8) 0.0101(8)
C14 0.0362(12) 0.0439(12) 0.0379(12) 0.0054(10) 0.0009(10) 0.0185(10)
C15 0.0437(15) 0.0560(16) 0.0630(17) 0.0051(13) 0.0011(13) 0.0310(13)
C16 0.0458(15) 0.0557(15) 0.0648(18) 0.0191(13) -0.0075(13) 0.0272(13)
C17 0.0495(15) 0.0549(15) 0.0431(14) 0.0206(12) -0.0041(12) 0.0187(12)
C18 0.0383(13) 0.0460(13) 0.0343(12) 0.0090(10) 0.0002(10) 0.0173(10)
C19 0.0272(10) 0.0304(10) 0.0376(11) 0.0099(9) 0.0044(9) 0.0091(8)
C20 0.0354(12) 0.0359(11) 0.0438(13) 0.0074(10) 0.0026(10) 0.0088(10)
C21 0.0387(14) 0.0380(12) 0.0613(17) 0.0021(12) -0.0047(12) 0.0054(11)
C22 0.0327(13) 0.0377(12) 0.0742(19) 0.0184(12) 0.0124(13) 0.0083(10)
C23 0.0424(15) 0.0632(17) 0.0559(16) 0.0261(14) 0.0192(13) 0.0189(13)
C24 0.0396(14) 0.0581(15) 0.0358(12) 0.0128(11) 0.0050(10) 0.0112(12)
O1C 0.0420(10) 0.0683(12) 0.0270(8) -0.0025(8) 0.0001(7) 0.0226(9)
N1 0.0486(13) 0.0868(17) 0.0289(10) -0.0116(10) -0.0077(9) 0.0498(13)
C25 0.0300(12) 0.0586(15) 0.0379(12) 0.0005(11) -0.0002(10) 0.0191(11)
C26 0.0454(15) 0.0648(18) 0.0485(15) 0.0096(13) 0.0102(12) 0.0207(14)
C27 0.0529(17) 0.0621(17) 0.0528(16) -0.0032(13) -0.0071(13) 0.0312(14)
C28 0.0336(13) 0.090(2) 0.0345(12) 0.0126(13) 0.0065(10) 0.0312(14)
O2C 0.0792(16) 0.0946(17) 0.0366(10) -0.0106(11) 0.0051(10) 0.0379(14)
N2 0.0655(14) 0.0303(9) 0.0309(10) 0.0010(8) 0.0061(9) 0.0193(9)
C29 0.069(2) 0.072(2) 0.0408(15) 0.0125(14) -0.0028(14) 0.0254(17)
C30 0.067(2) 0.088(2) 0.0554(19) -0.0033(17) 0.0164(16) 0.0370(19)
C31 0.0554(16) 0.0436(13) 0.0471(15) 0.0056(11) 0.0100(12) 0.0218(12)
C32 0.069(2) 0.0547(16) 0.0499(16) -0.0030(13) -0.0023(14) 0.0354(15)
O1W 0.096(2) 0.170(3) 0.107(2) 0.099(2) 0.0076(18) 0.020(2)
O2W1 0.060(3) 0.053(3) 0.062(2) 0.0039(18) 0.0016(19) 0.033(2)
O2W2 0.101(10) 0.062(6) 0.067(5) 0.028(4) 0.032(5) 0.053(6)

loop_
_atom_type_symbol
_atom_type_description
_atom_type_scat_dispersion_real
_atom_type_scat_dispersion_imag
_atom_type_scat_source
C C 0.0033 0.0016 'International Tables Vol C Tables 4.2.6.8 and 6.1.1.4'
H H 0.0000 0.0000 'International Tables Vol C Tables 4.2.6.8 and 6.1.1.4'
O O 0.0106 0.0060 'International Tables Vol C Tables 4.2.6.8 and 6.1.1.4'
V V 0.3005 0.5294 'International Tables Vol C Tables 4.2.6.8 and 6.1.1.4'
As As 0.0499 2.0058 'International Tables Vol C Tables 4.2.6.8 and 6.1.1.4'
N N 0.0061 0.0033 'International Tables Vol C Tables 4.2.6.8 and 6.1.1.4'

loop_
_geom_angle_atom_site_label_1
_geom_angle_atom_site_label_2
_geom_angle_atom_site_label_3
_geom_angle
_geom_angle_site_symmetry_1
_geom_angle_site_symmetry_3
O1 V1 O6 103.45(7) . .
O1 V1 O12 101.94(7) . 2_667
O6 V1 O12 92.63(6) . 2_667
O1 V1 O14 102.51(7) . .
O6 V1 O14 91.63(6) . .
O12 V1 O14 153.45(6) 2_667 .
O1 V1 O13 101.22(7) . 2_667
O6 V1 O13 155.31(6) . 2_667
O12 V1 O13 83.09(6) 2_667 2_667
O14 V1 O13 82.17(6) . 2_667
O1 V1 O10 174.34(7) . 2_667
O6 V1 O10 82.20(5) . 2_667
O12 V1 O10 77.83(5) 2_667 2_667
O14 V1 O10 76.81(5) . 2_667
O13 V1 O10 73.12(5) 2_667 2_667
O1 V1 V2 137.07(6) . .
O6 V1 V2 33.62(4) . .
O12 V1 V2 84.95(4) 2_667 .
O14 V1 V2 84.20(4) . .
O13 V1 V2 121.70(4) 2_667 .
O10 V1 V2 48.59(3) 2_667 .
O1 V1 V3 132.26(6) . 2_667
O6 V1 V3 124.28(4) . 2_667
O12 V1 V3 78.28(4) 2_667 2_667
O14 V1 V3 77.70(4) . 2_667
O13 V1 V3 31.04(4) 2_667 2_667
O10 V1 V3 42.08(3) 2_667 2_667
V2 V1 V3 90.668(12) . 2_667
O1 V1 V4 133.67(6) . 2_667
O6 V1 V4 82.77(4) . 2_667
O12 V1 V4 31.83(4) 2_667 2_667
O14 V1 V4 123.39(4) . 2_667
O13 V1 V4 80.88(4) 2_667 2_667
O10 V1 V4 46.59(3) 2_667 2_667
V2 V1 V4 61.119(11) . 2_667
V3 V1 V4 60.968(10) 2_667 2_667
O1 V1 V5 133.77(6) . .
O6 V1 V5 82.27(4) . .
O12 V1 V5 123.84(4) 2_667 .
O14 V1 V5 31.34(4) . .
O13 V1 V5 80.09(4) 2_667 .
O10 V1 V5 46.01(3) 2_667 .
V2 V1 V5 60.902(11) . .
V3 V1 V5 60.605(10) 2_667 .
V4 V1 V5 92.443(12) 2_667 .
O2 V2 O6 103.53(7) . .
O2 V2 O11 103.87(7) . 2_667
O6 V2 O11 90.36(6) . 2_667
O2 V2 O7 100.56(7) . .
O6 V2 O7 91.11(6) . .
O11 V2 O7 154.45(6) 2_667 .
O2 V2 O3 99.60(7) . .
O6 V2 O3 156.87(6) . .
O11 V2 O3 84.12(6) 2_667 .
O7 V2 O3 84.57(6) . .
O2 V2 O10 174.43(7) . 2_667
O6 V2 O10 81.78(5) . 2_667
O11 V2 O10 77.54(5) 2_667 2_667
O7 V2 O10 77.43(5) . 2_667
O3 V2 O10 75.10(5) . 2_667
O2 V2 V1 136.27(6) . .
O6 V2 V1 32.75(4) . .
O11 V2 V1 83.23(4) 2_667 .
O7 V2 V1 84.30(5) . .
O3 V2 V1 124.12(4) . .
O10 V2 V1 49.03(3) 2_667 .
O2 V2 V3 130.55(6) . .
O6 V2 V3 125.90(4) . .
O11 V2 V3 79.39(4) 2_667 .
O7 V2 V3 79.13(4) . .
O3 V2 V3 30.98(4) . .
O10 V2 V3 44.12(3) 2_667 .
V1 V2 V3 93.153(12) . .
O13 V3 O3 106.21(7) . .
O13 V3 O9 98.29(6) . .
O3 V3 O9 95.31(6) . .
O13 V3 O8 98.12(6) . .
O3 V3 O8 96.26(6) . .
O9 V3 O8 156.39(6) . .
O13 V3 O10 88.88(6) . .
O3 V3 O10 164.90(6) . .
O9 V3 O10 81.61(5) . .
O8 V3 O10 81.87(5) . .
O13 V3 O10 167.01(6) . 2_667
O3 V3 O10 86.77(6) . 2_667
O9 V3 O10 80.09(5) . 2_667
O8 V3 O10 80.09(5) . 2_667
O10 V3 O10 78.14(5) . 2_667
O13 V3 V1 39.58(5) . 2_667
O3 V3 V1 145.80(5) . 2_667
O9 V3 V1 91.34(4) . 2_667
O8 V3 V1 90.57(4) . 2_667
O10 V3 V1 49.30(3) . 2_667
O10 V3 V1 127.43(4) 2_667 2_667
O13 V3 V2 144.24(5) . .
O3 V3 V2 38.03(5) . .
O9 V3 V2 88.24(4) . .
O8 V3 V2 88.29(4) . .
O10 V3 V2 126.88(4) . .
O10 V3 V2 48.75(3) 2_667 .
V1 V3 V2 176.158(14) 2_667 .
O13 V3 V5 85.55(5) . 2_667
O3 V3 V5 132.96(5) . 2_667
O9 V3 V5 37.66(4) . 2_667
O8 V3 V5 127.66(4) . 2_667
O10 V3 V5 45.87(3) . 2_667
O10 V3 V5 85.46(3) 2_667 2_667
V1 V3 V5 60.176(10) 2_667 2_667
V2 V3 V5 117.940(12) . 2_667
O4 V4 O12 103.46(7) . .
O4 V4 O11 101.82(8) . .
O12 V4 O11 94.93(6) . .
O4 V4 O8 101.53(7) . .
O12 V4 O8 92.09(6) . .
O11 V4 O8 153.29(6) . .
O4 V4 O9 99.64(7) . 2_667
O12 V4 O9 155.78(6) . 2_667
O11 V4 O9 87.34(6) . 2_667
O8 V4 O9 76.12(5) . 2_667
O4 V4 O10 174.70(7) . .
O12 V4 O10 81.45(5) . .
O11 V4 O10 79.55(5) . .
O8 V4 O10 76.06(5) . .
O9 V4 O10 75.25(5) 2_667 .
O4 V4 V1 136.32(6) . 2_667
O12 V4 V1 33.29(4) . 2_667
O11 V4 V1 82.73(4) . 2_667
O8 V4 V1 89.27(4) . 2_667
O9 V4 V1 124.03(4) 2_667 2_667
O10 V4 V1 48.79(3) . 2_667
O4 V4 V5 90.84(6) . .
O12 V4 V5 132.71(5) . .
O11 V4 V5 126.28(4) . .
O8 V4 V5 40.64(4) . .
O9 V4 V5 38.95(4) 2_667 .
O10 V4 V5 84.28(3) . .
V1 V4 V5 121.603(13) 2_667 .
O5 V5 O14 103.89(7) . .
O5 V5 O7 102.58(7) . .
O14 V5 O7 95.46(6) . .
O5 V5 O9 100.24(7) . 2_667
O14 V5 O9 92.57(6) . 2_667
O7 V5 O9 153.16(6) . 2_667
O5 V5 O8 99.03(7) . .
O14 V5 O8 155.91(6) . .
O7 V5 O8 86.62(6) . .
O9 V5 O8 75.98(5) 2_667 .
O5 V5 O10 173.85(7) . 2_667
O14 V5 O10 81.30(5) . 2_667
O7 V5 O10 79.95(5) . 2_667
O9 V5 O10 76.02(5) 2_667 2_667
O8 V5 O10 75.43(5) . 2_667
O5 V5 V4 89.65(6) . .
O14 V5 V4 132.87(5) . .
O7 V5 V4 125.75(4) . .
O9 V5 V4 40.32(4) 2_667 .
O8 V5 V4 39.13(4) . .
O10 V5 V4 84.36(3) 2_667 .
O5 V5 V1 137.04(6) . .
O14 V5 V1 33.42(4) . .
O7 V5 V1 83.44(4) . .
O9 V5 V1 89.43(4) 2_667 .
O8 V5 V1 123.90(4) . .
O10 V5 V1 48.47(3) 2_667 .
V4 V5 V1 121.478(13) . .
O5 V5 V3 135.95(6) . 2_667
O14 V5 V3 77.76(4) . 2_667
O7 V5 V3 121.26(4) . 2_667
O9 V5 V3 36.45(3) 2_667 2_667
O8 V5 V3 80.66(4) . 2_667
O10 V5 V3 41.32(3) 2_667 2_667
V4 V5 V3 62.393(10) . 2_667
V1 V5 V3 59.219(10) . 2_667
V3 O3 V2 110.99(7) . .
V1 O6 V2 113.63(7) . .
V5 O7 V2 114.74(7) . .
V3 O8 V4 105.82(6) . .
V3 O8 V5 107.99(6) . .
V4 O8 V5 100.23(6) . .
V3 O9 V5 105.89(6) . 2_667
V3 O9 V4 108.51(6) . 2_667
V5 O9 V4 100.73(6) 2_667 2_667
V3 O10 V3 101.86(5) . 2_667
V3 O10 V5 92.81(5) . 2_667
V3 O10 V5 94.53(4) 2_667 2_667
V3 O10 V4 92.78(5) . .
V3 O10 V4 94.10(5) 2_667 .
V5 O10 V4 168.54(6) 2_667 .
V3 O10 V2 171.00(6) . 2_667
V3 O10 V2 87.13(4) 2_667 2_667
V5 O10 V2 86.58(4) 2_667 2_667
V4 O10 V2 86.34(4) . 2_667
V3 O10 V1 88.62(5) . 2_667
V3 O10 V1 169.49(6) 2_667 2_667
V5 O10 V1 85.51(4) 2_667 2_667
V4 O10 V1 84.63(4) . 2_667
V2 O10 V1 82.38(4) 2_667 2_667
V4 O11 V2 115.49(7) . 2_667
V4 O12 V1 114.88(7) . 2_667
V3 O13 V1 109.38(7) . 2_667
V5 O14 V1 115.24(7) . .
C7 As1 C1 107.68(8) . .
C7 As1 C13 109.53(9) . .
C1 As1 C13 111.37(9) . .
C7 As1 C19 108.63(9) . .
C1 As1 C19 110.22(9) . .
C13 As1 C19 109.35(9) . .
C6 C1 C2 120.5(2) . .
C6 C1 As1 118.83(16) . .
C2 C1 As1 120.69(16) . .
C3 C2 C1 118.9(2) . .
C3 C2 H2 120.5 . .
C1 C2 H2 120.5 . .
C4 C3 C2 120.3(3) . .
C4 C3 H3 119.8 . .
C2 C3 H3 119.8 . .
C5 C4 C3 120.8(2) . .
C5 C4 H4 119.6 . .
C3 C4 H4 119.6 . .
C4 C5 C6 120.0(3) . .
C4 C5 H5 120.0 . .
C6 C5 H5 120.0 . .
C5 C6 C1 119.4(2) . .
C5 C6 H6 120.3 . .
C1 C6 H6 120.3 . .
C8 C7 C12 120.9(2) . .
C8 C7 As1 119.27(16) . .
C12 C7 As1 119.58(17) . .
C7 C8 C9 119.2(2) . .
C7 C8 H8 120.4 . .
C9 C8 H8 120.4 . .
C10 C9 C8 120.4(2) . .
C10 C9 H9 119.8 . .
C8 C9 H9 119.8 . .
C9 C10 C11 120.4(2) . .
C9 C10 H10 119.8 . .
C11 C10 H10 119.8 . .
C10 C11 C12 120.4(2) . .
C10 C11 H11 119.8 . .
C12 C11 H11 119.8 . .
C11 C12 C7 118.7(2) . .
C11 C12 H12 120.7 . .
C7 C12 H12 120.7 . .
C14 C13 C18 120.4(2) . .
C14 C13 As1 121.75(16) . .
C18 C13 As1 117.82(16) . .
C15 C14 C13 119.2(2) . .
C15 C14 H14 120.4 . .
C13 C14 H14 120.4 . .
C16 C15 C14 120.2(3) . .
C16 C15 H15 119.9 . .
C14 C15 H15 119.9 . .
C17 C16 C15 120.5(2) . .
C17 C16 H16 119.8 . .
C15 C16 H16 119.8 . .
C16 C17 C18 120.2(2) . .
C16 C17 H17 119.9 . .
C18 C17 H17 119.9 . .
C17 C18 C13 119.5(2) . .
C17 C18 H18 120.3 . .
C13 C18 H18 120.3 . .
C20 C19 C24 121.0(2) . .
C20 C19 As1 121.01(17) . .
C24 C19 As1 118.04(18) . .
C19 C20 C21 119.0(2) . .
C19 C20 H20 120.5 . .
C21 C20 H20 120.5 . .
C22 C21 C20 120.2(3) . .
C22 C21 H21 119.9 . .
C20 C21 H21 119.9 . .
C23 C22 C21 120.7(2) . .
C23 C22 H22 119.7 . .
C21 C22 H22 119.7 . .
C22 C23 C24 120.0(3) . .
C22 C23 H23 120.0 . .
C24 C23 H23 120.0 . .
C19 C24 C23 119.1(3) . .
C19 C24 H24 120.4 . .
C23 C24 H24 120.4 . .
C26 O1C C25 109.31(19) . .
C28 N1 C27 111.4(2) . .
C28 N1 H1N1 109.3 . .
C27 N1 H1N1 109.3 . .
C28 N1 H2N1 109.3 . .
C27 N1 H2N1 109.3 . .
H1N1 N1 H2N1 108.0 . .
O1C C25 C28 111.2(2) . .
O1C C25 H25A 109.4 . .
C28 C25 H25A 109.4 . .
O1C C25 H25B 109.4 . .
C28 C25 H25B 109.4 . .
H25A C25 H25B 108.0 . .
O1C C26 C27 112.2(2) . .
O1C C26 H26A 109.2 . .
C27 C26 H26A 109.2 . .
O1C C26 H26B 109.2 . .
C27 C26 H26B 109.2 . .
H26A C26 H26B 107.9 . .
N1 C27 C26 108.9(2) . .
N1 C27 H27A 109.9 . .
C26 C27 H27A 109.9 . .
N1 C27 H27B 109.9 . .
C26 C27 H27B 109.9 . .
H27A C27 H27B 108.3 . .
N1 C28 C25 109.9(2) . .
N1 C28 H28A 109.7 . .
C25 C28 H28A 109.7 . .
N1 C28 H28B 109.7 . .
C25 C28 H28B 109.7 . .
H28A C28 H28B 108.2 . .
C29 O2C C30 109.8(2) . .
C31 N2 C32 112.1(2) . .
C31 N2 H1N2 109.2 . .
C32 N2 H1N2 109.2 . .
C31 N2 H2N2 109.2 . .
C32 N2 H2N2 109.2 . .
H1N2 N2 H2N2 107.9 . .
O2C C29 C31 110.9(2) . .
O2C C29 H29A 109.5 . .
C31 C29 H29A 109.5 . .
O2C C29 H29B 109.5 . .
C31 C29 H29B 109.5 . .
H29A C29 H29B 108.0 . .
O2C C30 C32 111.4(3) . .
O2C C30 H30A 109.4 . .
C32 C30 H30A 109.4 . .
O2C C30 H30B 109.4 . .
C32 C30 H30B 109.4 . .
H30A C30 H30B 108.0 . .
N2 C31 C29 109.9(2) . .
N2 C31 H31A 109.7 . .
C29 C31 H31A 109.7 . .
N2 C31 H31B 109.7 . .
C29 C31 H31B 109.7 . .
H31A C31 H31B 108.2 . .
N2 C32 C30 109.3(2) . .
N2 C32 H32A 109.8 . .
C30 C32 H32A 109.8 . .
N2 C32 H32B 109.8 . .
C30 C32 H32B 109.8 . .
H32A C32 H32B 108.3 . .
H1W1 O1W H2W1 109.2 . .
O2W2 O2W1 H1W2 58.7 . .
O2W2 O2W1 H2W2 53.1 . .
H1W2 O2W1 H2W2 104.1 . .
O2W1 O2W2 H1W2 52.8 . .
O2W1 O2W2 H2W2 54.9 . .
H1W2 O2W2 H2W2 100.5 . .

loop_
_geom_bond_atom_site_label_1
_geom_bond_atom_site_label_2
_geom_bond_distance
_geom_bond_site_symmetry_2
V1 O1 1.6067(14) .
V1 O6 1.8080(14) .
V1 O12 1.8676(14) 2_667
V1 O14 1.8911(13) .
V1 O13 2.0776(14) 2_667
V1 O10 2.3324(12) 2_667
V1 V2 3.0617(5) .
V1 V3 3.0758(4) 2_667
V1 V4 3.0870(5) 2_667
V1 V5 3.1060(4) .
V2 O2 1.6107(15) .
V2 O6 1.8503(14) .
V2 O11 1.8561(13) 2_667
V2 O7 1.8696(14) .
V2 O3 2.0309(14) .
V2 O10 2.3167(13) 2_667
V2 V3 3.0777(4) .
V3 O13 1.6811(13) .
V3 O3 1.6968(14) .
V3 O9 1.9269(12) .
V3 O8 1.9334(13) .
V3 O10 2.0619(13) .
V3 O10 2.1454(12) 2_667
V3 V1 3.0758(4) 2_667
V3 V5 3.1192(4) 2_667
V4 O4 1.6107(14) .
V4 O12 1.7947(14) .
V4 O11 1.8406(14) .
V4 O8 1.9858(14) .
V4 O9 2.0394(13) 2_667
V4 O10 2.2523(12) .
V4 V1 3.0870(5) 2_667
V4 V5 3.0969(4) .
V5 O5 1.6174(14) .
V5 O14 1.7861(14) .
V5 O7 1.8422(14) .
V5 O9 1.9814(14) 2_667
V5 O8 2.0497(13) .
V5 O10 2.2416(12) 2_667
V5 V3 3.1192(4) 2_667
O9 V5 1.9814(13) 2_667
O9 V4 2.0394(13) 2_667
O10 V3 2.1454(12) 2_667
O10 V5 2.2416(12) 2_667
O10 V2 2.3167(13) 2_667
O10 V1 2.3324(12) 2_667
O11 V2 1.8561(13) 2_667
O12 V1 1.8676(14) 2_667
O13 V1 2.0776(14) 2_667
As1 C7 1.903(2) .
As1 C1 1.9044(19) .
As1 C13 1.911(2) .
As1 C19 1.911(2) .
C1 C6 1.390(3) .
C1 C2 1.391(3) .
C2 C3 1.383(4) .
C2 H2 0.9300 .
C3 C4 1.372(5) .
C3 H3 0.9300 .
C4 C5 1.371(4) .
C4 H4 0.9300 .
C5 C6 1.381(3) .
C5 H5 0.9300 .
C6 H6 0.9300 .
C7 C8 1.378(3) .
C7 C12 1.388(3) .
C8 C9 1.385(3) .
C8 H8 0.9300 .
C9 C10 1.367(4) .
C9 H9 0.9300 .
C10 C11 1.373(4) .
C10 H10 0.9300 .
C11 C12 1.387(3) .
C11 H11 0.9300 .
C12 H12 0.9300 .
C13 C14 1.388(3) .
C13 C18 1.391(3) .
C14 C15 1.388(3) .
C14 H14 0.9300 .
C15 C16 1.378(4) .
C15 H15 0.9300 .
C16 C17 1.374(4) .
C16 H16 0.9300 .
C17 C18 1.384(3) .
C17 H17 0.9300 .
C18 H18 0.9300 .
C19 C20 1.384(3) .
C19 C24 1.391(3) .
C20 C21 1.389(3) .
C20 H20 0.9300 .
C21 C22 1.386(4) .
C21 H21 0.9300 .
C22 C23 1.367(4) .
C22 H22 0.9300 .
C23 C24 1.395(4) .
C23 H23 0.9300 .
C24 H24 0.9300 .
O1C C26 1.409(3) .
O1C C25 1.422(3) .
N1 C28 1.483(4) .
N1 C27 1.484(4) .
N1 H1N1 0.9000 .
N1 H2N1 0.9000 .
C25 C28 1.499(3) .
C25 H25A 0.9700 .
C25 H25B 0.9700 .
C26 C27 1.508(4) .
C26 H26A 0.9700 .
C26 H26B 0.9700 .
C27 H27A 0.9700 .
C27 H27B 0.9700 .
C28 H28A 0.9700 .
C28 H28B 0.9700 .
O2C C29 1.422(4) .
O2C C30 1.429(4) .
N2 C31 1.477(3) .
N2 C32 1.484(3) .
N2 H1N2 0.9000 .
N2 H2N2 0.9000 .
C29 C31 1.489(4) .
C29 H29A 0.9700 .
C29 H29B 0.9700 .
C30 C32 1.486(4) .
C30 H30A 0.9700 .
C30 H30B 0.9700 .
C31 H31A 0.9700 .
C31 H31B 0.9700 .
C32 H32A 0.9700 .
C32 H32B 0.9700 .
O1W H1W1 0.8435 .
O1W H2W1 0.9075 .
O2W1 O2W2 0.977(11) .
O2W1 H1W2 0.8361 .
O2W1 H2W2 0.8401 .
O2W2 H1W2 0.8967 .
O2W2 H2W2 0.8214 .

loop_
_geom_hbond_atom_site_label_D
_geom_hbond_atom_site_label_H
_geom_hbond_atom_site_label_A
_geom_hbond_distance_DH
_geom_hbond_distance_HA
_geom_hbond_distance_DA
_geom_hbond_angle_DHA
_geom_hbond_site_symmetry_A
N1 H1N1 O7 0.90 2.18 2.920(2) 139.2 2_766
N1 H1N1 O2 0.90 2.57 3.281(3) 136.5 2_766
N1 H2N1 O8 0.90 1.94 2.823(2) 167.4 1_554
N1 H2N1 O7 0.90 2.49 2.999(2) 116.5 1_554
N2 H1N2 O9 0.90 1.94 2.793(2) 158.4 1_554
N2 H2N2 O2W2 0.90 2.05 2.883(6) 152.9 1_564
N2 H2N2 O2W1 0.90 2.15 2.938(4) 145.2 1_564
O1W H1W1 O11 0.84 2.48 2.903(3) 111.8 1_554
O1W H1W1 O6 0.84 2.55 3.389(4) 174.1 2_666
O1W H2W1 O2W2 0.91 2.08 2.939(8) 156.4 2_656
O1W H2W1 O2W1 0.91 2.59 3.311(6) 136.6 2_656
O2W1 H1W2 O5 0.84 2.07 2.758(3) 138.9 .
O2W2 H2W2 O1W 0.82 2.48 2.939(8) 116.5 2_656

loop_
_geom_torsion_atom_site_label_1
_geom_torsion_atom_site_label_2
_geom_torsion_atom_site_label_3
_geom_torsion_atom_site_label_4
_geom_torsion
C1 As1 C7 C8 91.08(18)
C13 As1 C7 C8 -30.18(19)
C19 As1 C7 C8 -149.56(17)
C1 As1 C7 C12 -83.83(19)
C13 As1 C7 C12 154.91(17)
C19 As1 C7 C12 35.5(2)
C7 As1 C13 C14 130.35(18)
C1 As1 C13 C14 11.3(2)
C19 As1 C13 C14 -110.72(19)
C7 As1 C13 C18 -52.84(19)
C1 As1 C13 C18 -171.84(16)
C19 As1 C13 C18 66.10(19)
C7 As1 C19 C20 -128.37(18)
C1 As1 C19 C20 -10.6(2)
C13 As1 C19 C20 112.14(19)
C7 As1 C19 C24 51.9(2)
C1 As1 C19 C24 169.68(18)
C13 As1 C19 C24 -67.6(2)
C28 N1 C27 C26 52.3(3)
O1C C26 C27 N1 -57.2(3)
C27 N1 C28 C25 -53.1(3)
O1C C25 C28 N1 57.5(3)
C30 O2C C29 C31 61.5(4)
C29 O2C C30 C32 -62.0(4)
C32 N2 C31 C29 52.6(3)
O2C C29 C31 N2 -56.8(3)
C31 N2 C32 C30 -52.5(3)
O2C C30 C32 N2 56.8(4)
